data_7006071
loop_
_publ_author_name
'Moubaraki, Boujemaa'
'Leita, Ben A.'
'Halder, Gregory J.'
'Batten, Stuart R.'
'Jensen, Paul'
'Smith, Jonathan P.'
'Cashion, John D.'
'Kepert, Cameron J.'
'L\'etard, Jean-Fran\,cois'
'Murray, Keith S.'

_publ_section_title
;
 Structure, magnetism and photomagnetism of mixed-ligand
 tris(pyrazolyl)methane iron(ii) spin crossover compounds.
;
_journal_issue 39
_journal_name_full 'Dalton transactions (Cambridge, England : 2003)'
_journal_page_first 4413
_journal_page_last 4426
_journal_paper_doi 10.1039/b708773j
_journal_year 2007
_chemical_formula_moiety 'C29 H38 Fe N12, 2(B F4), 1.5(C2 H3 N)'
_chemical_formula_sum 'C32 H42.5 B2 F8 Fe N13.5'
_chemical_formula_weight 845.76
_chemical_name_common (Fe(4-Metpm)(dmtpm))(BF!4$)!2$.3/2(MeCN)
_chemical_name_systematic
;
?
;
_space_group_IT_number 2
_symmetry_cell_setting triclinic
_symmetry_Int_Tables_number 2
_symmetry_space_group_name_Hall '-P 1'
_symmetry_space_group_name_H-M 'P -1'
_atom_sites_solution_hydrogens geom
_atom_sites_solution_primary direct
_atom_sites_solution_secondary difmap
_audit_creation_method SHELXL-97
_cell_angle_alpha 88.711(7)
_cell_angle_beta 78.965(7)
_cell_angle_gamma 63.981(7)
_cell_formula_units_Z 2
_cell_length_a 12.064(5)
_cell_length_b 12.530(6)
_cell_length_c 15.084(7)
_cell_measurement_reflns_used 4079
_cell_measurement_temperature 200(2)
_cell_measurement_theta_max 27.584
_cell_measurement_theta_min 2.353
_cell_volume 2006.3(16)
_computing_cell_refinement 'SMART (BrukerAXS, 1997)'
_computing_data_collection 'SMART (BrukerAXS, 1997)'
_computing_data_reduction 'SAINT+ (BrukerAXS, 1997)'
_computing_molecular_graphics 'ORTEP-3 (Farrugia, 1997)'
_computing_publication_material XCIF
_computing_structure_refinement 'SHELXTL (BrukerAXS, 2000)'
_computing_structure_solution 'SHELXTL (BrukerAXS, 2000)'
_diffrn_ambient_temperature 200(2)
_diffrn_measured_fraction_theta_full 0.942
_diffrn_measured_fraction_theta_max 0.942
_diffrn_measurement_device_type 'Bruker SMART 1000 CCD'
_diffrn_measurement_method \w
_diffrn_radiation_monochromator graphite
_diffrn_radiation_source 'fine-focus sealed tube'
_diffrn_radiation_type MoK\a
_diffrn_radiation_wavelength 0.71073
_diffrn_reflns_av_R_equivalents 0.0199
_diffrn_reflns_av_sigmaI/netI 0.0232
_diffrn_reflns_limit_h_max 15
_diffrn_reflns_limit_h_min -15
_diffrn_reflns_limit_k_max 16
_diffrn_reflns_limit_k_min -16
_diffrn_reflns_limit_l_max 19
_diffrn_reflns_limit_l_min -19
_diffrn_reflns_number 19671
_diffrn_reflns_theta_full 28.07
_diffrn_reflns_theta_max 28.07
_diffrn_reflns_theta_min 1.38
_diffrn_standards_decay_% 0.00
_diffrn_standards_number 187
_exptl_absorpt_coefficient_mu 0.456
_exptl_absorpt_correction_T_max 0.951
_exptl_absorpt_correction_T_min 0.839
_exptl_absorpt_correction_type multi-scan
_exptl_absorpt_process_details 'SADABS (Bruker, 1996)'
_exptl_crystal_colour colourless
_exptl_crystal_density_diffrn 1.400
_exptl_crystal_density_method 'not measured'
_exptl_crystal_description block-shaped
_exptl_crystal_F_000 874
_exptl_crystal_size_max 0.24
_exptl_crystal_size_mid 0.19
_exptl_crystal_size_min 0.12
_refine_diff_density_max 0.882
_refine_diff_density_min -0.577
_refine_diff_density_rms 0.069
_refine_ls_extinction_method none
_refine_ls_goodness_of_fit_ref 1.036
_refine_ls_hydrogen_treatment constr
_refine_ls_matrix_type full
_refine_ls_number_parameters 554
_refine_ls_number_reflns 9182
_refine_ls_number_restraints 13
_refine_ls_restrained_S_all 1.046
_refine_ls_R_factor_all 0.0686
_refine_ls_R_factor_gt 0.0558
_refine_ls_shift/su_max 0.000
_refine_ls_shift/su_mean 0.000
_refine_ls_structure_factor_coef Fsqd
_refine_ls_weighting_details 'calc w=1/[\s^2^(Fo^2^)+(0.0860P)^2^+2.1462P] where P=(Fo^2^+2Fc^2^)/3'
_refine_ls_weighting_scheme calc
_refine_ls_wR_factor_gt 0.1524
_refine_ls_wR_factor_ref 0.1679
_reflns_number_gt 7582
_reflns_number_total 9182
_reflns_threshold_expression >2sigma(I)
_cod_data_source_file b708773j.txt
_cod_data_source_block 2-200K
_cod_depositor_comments
;
The following automatic conversions were performed:
'_symmetry_cell_setting' value 'Triclinic' changed to 'triclinic'
according to '/home/saulius/struct/CIF-dictionaries/cif_core.dic'
dictionary named 'cif_core.dic' version 2.4.1 from 2010-06-29.

Automatic conversion script
Id: cif_fix_enum 1527 2010-12-29 10:47:43Z saulius 
;
_cod_original_cell_volume 2006.3(15)
_cod_original_formula_sum 'C32 H42.50 B2 F8 Fe N13.50'
_cod_database_code 7006071

loop_
_symmetry_equiv_pos_as_xyz
'x, y, z'
'-x, -y, -z'

loop_
_atom_site_label
_atom_site_type_symbol
_atom_site_fract_x
_atom_site_fract_y
_atom_site_fract_z
_atom_site_U_iso_or_equiv
_atom_site_adp_type
_atom_site_occupancy
_atom_site_symmetry_multiplicity
_atom_site_calc_flag
_atom_site_refinement_flags
_atom_site_disorder_assembly
_atom_site_disorder_group
Fe1 Fe 0.68819(3) 0.62068(3) 0.73762(2) 0.02847(12) Uani 1 1 d . . .
N1 N 0.62028(19) 0.50054(18) 0.80837(13) 0.0304(4) Uani 1 1 d . . .
N2 N 0.66975(18) 0.45334(17) 0.88285(12) 0.0280(4) Uani 1 1 d . . .
N3 N 0.6695(2) 0.68871(17) 0.87278(13) 0.0323(4) Uani 1 1 d . . .
N4 N 0.72091(19) 0.60424(17) 0.93149(13) 0.0291(4) Uani 1 1 d . . .
N5 N 0.87183(19) 0.49094(18) 0.75426(13) 0.0303(4) Uani 1 1 d . . .
N6 N 0.87783(18) 0.43720(17) 0.83455(12) 0.0281(4) Uani 1 1 d . . .
N7 N 0.7537(2) 0.73689(19) 0.65811(14) 0.0353(4) Uani 1 1 d . . .
N8 N 0.7129(2) 0.76793(19) 0.57906(14) 0.0330(4) Uani 1 1 d . . .
N9 N 0.7107(2) 0.53963(18) 0.60641(13) 0.0337(4) Uani 1 1 d . . .
N10 N 0.6630(2) 0.61224(18) 0.54141(13) 0.0308(4) Uani 1 1 d . . .
N11 N 0.5043(2) 0.7486(2) 0.71103(15) 0.0382(5) Uani 1 1 d . . .
N12 N 0.5040(2) 0.78842(18) 0.62640(14) 0.0330(4) Uani 1 1 d . . .
C1 C 0.4660(3) 0.4843(3) 0.7287(2) 0.0495(7) Uani 1 1 d . . .
H1A H 0.4960 0.5285 0.6838 0.074 Uiso 1 1 calc R . .
H1B H 0.3771 0.5337 0.7556 0.074 Uiso 1 1 calc R . .
H1C H 0.4753 0.4112 0.6992 0.074 Uiso 1 1 calc R . .
C2 C 0.5418(2) 0.4533(2) 0.80127(17) 0.0344(5) Uani 1 1 d . . .
C3 C 0.5420(2) 0.3763(2) 0.87011(18) 0.0365(5) Uani 1 1 d . . .
H3 H 0.4947 0.3318 0.8795 0.044 Uiso 1 1 calc R . .
C4 C 0.6238(2) 0.3777(2) 0.92123(16) 0.0311(5) Uani 1 1 d . . .
C5 C 0.6590(3) 0.3144(3) 1.00379(19) 0.0428(6) Uani 1 1 d . . .
H5A H 0.6444 0.3722 1.0526 0.064 Uiso 1 1 calc R . .
H5B H 0.7482 0.2570 0.9902 0.064 Uiso 1 1 calc R . .
H5C H 0.6075 0.2722 1.0229 0.064 Uiso 1 1 calc R . .
C6 C 0.5757(4) 0.9075(3) 0.8748(2) 0.0546(8) Uani 1 1 d . . .
H6A H 0.5997 0.8941 0.8087 0.082 Uiso 1 1 calc R . .
H6B H 0.6034 0.9641 0.8947 0.082 Uiso 1 1 calc R . .
H6C H 0.4840 0.9399 0.8935 0.082 Uiso 1 1 calc R . .
C7 C 0.6367(3) 0.7924(2) 0.91655(18) 0.0368(5) Uani 1 1 d . . .
C8 C 0.6664(3) 0.7743(2) 1.00329(18) 0.0386(6) Uani 1 1 d . . .
H8 H 0.6513 0.8341 1.0479 0.046 Uiso 1 1 calc R . .
C9 C 0.7212(2) 0.6539(2) 1.01077(16) 0.0322(5) Uani 1 1 d . . .
C10 C 0.7746(3) 0.5820(3) 1.08593(18) 0.0430(6) Uani 1 1 d . . .
H10A H 0.7404 0.5241 1.0993 0.064 Uiso 1 1 calc R . .
H10B H 0.7517 0.6350 1.1401 0.064 Uiso 1 1 calc R . .
H10C H 0.8665 0.5399 1.0677 0.064 Uiso 1 1 calc R . .
C11 C 1.0211(3) 0.4666(3) 0.61039(19) 0.0515(7) Uani 1 1 d . . .
H11A H 0.9450 0.5267 0.5926 0.077 Uiso 1 1 calc R . .
H11B H 1.0581 0.3958 0.5682 0.077 Uiso 1 1 calc R . .
H11C H 1.0821 0.4989 0.6088 0.077 Uiso 1 1 calc R . .
C12 C 0.9877(2) 0.4336(2) 0.70401(17) 0.0353(5) Uani 1 1 d . . .
C13 C 1.0665(2) 0.3443(2) 0.75138(18) 0.0388(6) Uani 1 1 d . . .
H13 H 1.1530 0.2919 0.7302 0.047 Uiso 1 1 calc R . .
C14 C 0.9945(2) 0.3474(2) 0.83424(17) 0.0335(5) Uani 1 1 d . . .
C15 C 1.0260(3) 0.2712(3) 0.9114(2) 0.0487(7) Uani 1 1 d . . .
H15A H 1.0087 0.3213 0.9661 0.073 Uiso 1 1 calc R . .
H15B H 1.1153 0.2143 0.8975 0.073 Uiso 1 1 calc R . .
H15C H 0.9746 0.2277 0.9215 0.073 Uiso 1 1 calc R . .
C16 C 0.7679(2) 0.4785(2) 0.90629(15) 0.0270(4) Uani 1 1 d . . .
H16 H 0.7936 0.4338 0.9604 0.032 Uiso 1 1 calc R . .
C17 C 0.8388(3) 0.7778(2) 0.6568(2) 0.0412(6) Uani 1 1 d . . .
H17 H 0.8840 0.7691 0.7038 0.049 Uiso 1 1 calc R . .
C18 C 0.8536(3) 0.8354(3) 0.5776(2) 0.0457(6) Uani 1 1 d . . .
C19 C 0.7713(3) 0.8272(2) 0.52953(19) 0.0397(6) Uani 1 1 d . . .
H19 H 0.7579 0.8575 0.4722 0.048 Uiso 1 1 calc R . .
C20 C 0.9392(4) 0.8946(4) 0.5512(3) 0.0733(11) Uani 1 1 d . . .
H20A H 0.9888 0.8848 0.5978 0.110 Uiso 1 1 calc R . .
H20B H 0.8884 0.9796 0.5456 0.110 Uiso 1 1 calc R . .
H20C H 0.9959 0.8579 0.4931 0.110 Uiso 1 1 calc R . .
C21 C 0.7372(3) 0.4308(2) 0.57495(17) 0.0366(5) Uani 1 1 d . . .
H21 H 0.7738 0.3608 0.6059 0.044 Uiso 1 1 calc R . .
C22 C 0.7043(3) 0.4326(2) 0.49038(18) 0.0390(6) Uani 1 1 d . . .
C23 C 0.6571(3) 0.5505(2) 0.47126(17) 0.0371(5) Uani 1 1 d . . .
H23 H 0.6261 0.5827 0.4185 0.045 Uiso 1 1 calc R . .
C24 C 0.7153(4) 0.3276(3) 0.4361(2) 0.0598(9) Uani 1 1 d . . .
H24A H 0.7318 0.2599 0.4740 0.090 Uiso 1 1 calc R . .
H24B H 0.7847 0.3061 0.3835 0.090 Uiso 1 1 calc R . .
H24C H 0.6364 0.3486 0.4155 0.090 Uiso 1 1 calc R . .
C25 C 0.3870(3) 0.8134(3) 0.7559(2) 0.0448(6) Uani 1 1 d . . .
H25 H 0.3576 0.8052 0.8176 0.054 Uiso 1 1 calc R . .
C26 C 0.3119(3) 0.8947(2) 0.7023(2) 0.0449(6) Uani 1 1 d . . .
C27 C 0.3902(3) 0.8760(2) 0.6200(2) 0.0395(6) Uani 1 1 d . . .
H27 H 0.3685 0.9173 0.5676 0.047 Uiso 1 1 calc R . .
C28 C 0.1751(3) 0.9826(4) 0.7285(3) 0.0727(11) Uani 1 1 d . . .
H28A H 0.1639 1.0373 0.7785 0.109 Uiso 1 1 calc R . .
H28B H 0.1243 0.9399 0.7476 0.109 Uiso 1 1 calc R . .
H28C H 0.1482 1.0280 0.6764 0.109 Uiso 1 1 calc R . .
C29 C 0.6167(2) 0.7399(2) 0.55675(16) 0.0314(5) Uani 1 1 d . . .
H29 H 0.5949 0.7773 0.4993 0.038 Uiso 1 1 calc R . .
N13 N 0.8643(4) 0.2089(4) 0.7189(4) 0.1026(15) Uani 1 1 d . . .
C30 C 0.8203(4) 0.1489(3) 0.7444(3) 0.0669(10) Uani 1 1 d . . .
C31 C 0.7625(5) 0.0720(4) 0.7772(4) 0.0949(15) Uani 1 1 d . . .
H31A H 0.8282 -0.0076 0.7830 0.142 Uiso 1 1 calc R . .
H31B H 0.7130 0.0669 0.7344 0.142 Uiso 1 1 calc R . .
H31C H 0.7071 0.1047 0.8364 0.142 Uiso 1 1 calc R . .
N14 N 1.2526(11) -0.0106(8) 0.9798(8) 0.110(3) Uani 0.50 1 d P . .
C32 C 1.1594(19) -0.0081(12) 1.0015(12) 0.136(4) Uani 0.50 1 d PU . .
C33 C 1.0271(17) 0.0101(13) 1.0349(11) 0.137(4) Uani 0.50 1 d PU . .
H33A H 1.0275 -0.0573 1.0694 0.205 Uiso 0.50 1 calc PR . .
H33B H 0.9869 0.0156 0.9832 0.205 Uiso 0.50 1 calc PR . .
H33C H 0.9801 0.0838 1.0740 0.205 Uiso 0.50 1 calc PR . .
B1 B 0.5318(4) 0.8550(3) 0.3333(3) 0.0537(9) Uani 1 1 d . . .
F2 F 0.4641(4) 0.8035(3) 0.3875(2) 0.1194(12) Uani 1 1 d . A .
F1A F 0.6400(3) 0.8372(3) 0.36388(19) 0.0761(9) Uani 0.817(3) 1 d P A 1
F3A F 0.5605(5) 0.8094(5) 0.2455(3) 0.1391(18) Uani 0.817(3) 1 d P A 1
F4A F 0.4574(3) 0.9716(3) 0.3324(3) 0.1002(12) Uani 0.817(3) 1 d P A 1
F1B F 0.6303(12) 0.7605(15) 0.3411(9) 0.0761(9) Uani 0.183(3) 1 d P A 2
F3B F 0.509(2) 0.902(2) 0.2671(12) 0.1391(18) Uani 0.183(3) 1 d P A 2
F4B F 0.5042(14) 0.9372(12) 0.4092(13) 0.1002(12) Uani 0.183(3) 1 d P A 2
B2A B 0.9647(9) 0.2450(12) 1.1528(8) 0.076(3) Uani 0.461(5) 1 d PD B 3
F5A F 1.0491(8) 0.1487(8) 1.1070(5) 0.1296(17) Uani 0.461(5) 1 d P B 3
F8A F 0.9409(15) 0.2267(14) 1.2449(13) 0.100(2) Uani 0.461(5) 1 d PD B 3
B2B B 0.9297(9) 0.2972(12) 1.1807(6) 0.076(3) Uani 0.539(5) 1 d PD B 4
F5B F 0.8657(7) 0.3865(7) 1.2484(4) 0.1296(17) Uani 0.539(5) 1 d P B 4
F8B F 0.9824(13) 0.1868(11) 1.2251(11) 0.100(2) Uani 0.539(5) 1 d PD B 4
F6 F 1.0191(3) 0.3257(4) 1.1335(2) 0.1232(12) Uani 1 1 d D . .
F7 F 0.8522(3) 0.2982(3) 1.1264(2) 0.0974(9) Uani 1 1 d D . .

loop_
_atom_site_aniso_label
_atom_site_aniso_U_11
_atom_site_aniso_U_22
_atom_site_aniso_U_33
_atom_site_aniso_U_23
_atom_site_aniso_U_13
_atom_site_aniso_U_12
Fe1 0.03258(19) 0.02854(19) 0.02406(18) 0.00485(12) -0.00779(13) -0.01263(14)
N1 0.0336(10) 0.0347(10) 0.0260(9) 0.0075(8) -0.0110(8) -0.0162(8)
N2 0.0321(10) 0.0308(10) 0.0236(9) 0.0053(7) -0.0088(7) -0.0151(8)
N3 0.0399(11) 0.0270(10) 0.0281(10) 0.0037(7) -0.0080(8) -0.0126(8)
N4 0.0346(10) 0.0300(10) 0.0239(9) 0.0024(7) -0.0078(7) -0.0146(8)
N5 0.0318(10) 0.0334(10) 0.0235(9) 0.0051(7) -0.0057(7) -0.0125(8)
N6 0.0295(9) 0.0291(9) 0.0243(9) 0.0038(7) -0.0071(7) -0.0112(8)
N7 0.0411(11) 0.0358(11) 0.0346(11) 0.0081(8) -0.0149(9) -0.0196(9)
N8 0.0377(11) 0.0338(10) 0.0312(10) 0.0093(8) -0.0107(8) -0.0181(9)
N9 0.0430(12) 0.0309(10) 0.0275(10) 0.0065(8) -0.0123(8) -0.0147(9)
N10 0.0373(10) 0.0329(10) 0.0251(9) 0.0075(8) -0.0118(8) -0.0163(9)
N11 0.0377(11) 0.0402(12) 0.0327(11) 0.0094(9) -0.0068(9) -0.0142(10)
N12 0.0338(10) 0.0312(10) 0.0343(10) 0.0086(8) -0.0101(8) -0.0135(8)
C1 0.0516(17) 0.0651(19) 0.0491(16) 0.0181(14) -0.0275(14) -0.0353(15)
C2 0.0317(12) 0.0395(13) 0.0341(12) 0.0040(10) -0.0095(10) -0.0166(10)
C3 0.0342(12) 0.0392(13) 0.0401(13) 0.0074(10) -0.0076(10) -0.0200(11)
C4 0.0319(11) 0.0297(11) 0.0306(11) 0.0043(9) -0.0037(9) -0.0138(9)
C5 0.0523(16) 0.0449(15) 0.0394(14) 0.0168(11) -0.0143(12) -0.0274(13)
C6 0.077(2) 0.0298(14) 0.0510(17) 0.0030(12) -0.0168(16) -0.0171(14)
C7 0.0402(13) 0.0305(12) 0.0364(13) -0.0014(10) -0.0048(10) -0.0137(10)
C8 0.0441(14) 0.0351(13) 0.0369(13) -0.0062(10) -0.0061(11) -0.0185(11)
C9 0.0323(12) 0.0397(13) 0.0274(11) -0.0035(9) -0.0049(9) -0.0186(10)
C10 0.0515(16) 0.0492(15) 0.0323(13) 0.0019(11) -0.0166(11) -0.0227(13)
C11 0.0423(15) 0.0642(19) 0.0332(13) 0.0060(13) 0.0052(11) -0.0156(14)
C12 0.0327(12) 0.0411(13) 0.0298(11) 0.0001(10) -0.0032(9) -0.0154(11)
C13 0.0308(12) 0.0407(14) 0.0389(13) -0.0007(11) -0.0052(10) -0.0109(11)
C14 0.0302(11) 0.0323(12) 0.0372(12) 0.0028(9) -0.0108(10) -0.0117(10)
C15 0.0394(15) 0.0454(16) 0.0530(17) 0.0186(13) -0.0163(13) -0.0093(12)
C16 0.0299(11) 0.0280(11) 0.0245(10) 0.0037(8) -0.0076(8) -0.0133(9)
C17 0.0416(14) 0.0414(14) 0.0479(15) 0.0035(11) -0.0146(12) -0.0227(12)
C18 0.0453(15) 0.0434(15) 0.0544(17) 0.0060(12) -0.0060(13) -0.0267(13)
C19 0.0454(14) 0.0350(13) 0.0411(14) 0.0093(10) -0.0048(11) -0.0218(12)
C20 0.074(3) 0.085(3) 0.088(3) 0.017(2) -0.014(2) -0.061(2)
C21 0.0428(14) 0.0308(12) 0.0354(12) 0.0037(10) -0.0115(10) -0.0142(11)
C22 0.0437(14) 0.0395(14) 0.0370(13) -0.0005(10) -0.0123(11) -0.0195(11)
C23 0.0404(13) 0.0441(14) 0.0295(12) 0.0030(10) -0.0131(10) -0.0188(11)
C24 0.079(2) 0.0467(17) 0.0573(19) -0.0058(14) -0.0279(17) -0.0248(17)
C25 0.0398(14) 0.0435(15) 0.0417(14) 0.0004(11) -0.0006(11) -0.0130(12)
C26 0.0375(14) 0.0341(13) 0.0575(17) -0.0017(12) -0.0083(12) -0.0113(11)
C27 0.0401(14) 0.0273(12) 0.0513(15) 0.0084(10) -0.0184(12) -0.0118(10)
C28 0.0435(18) 0.061(2) 0.088(3) -0.001(2) -0.0066(18) -0.0027(16)
C29 0.0372(12) 0.0302(11) 0.0304(11) 0.0094(9) -0.0121(9) -0.0166(10)
N13 0.074(3) 0.074(3) 0.163(5) 0.031(3) -0.033(3) -0.033(2)
C30 0.059(2) 0.0453(18) 0.091(3) 0.0064(18) -0.022(2) -0.0157(17)
C31 0.099(4) 0.054(2) 0.120(4) 0.006(2) -0.003(3) -0.031(2)
N14 0.118(8) 0.079(6) 0.119(8) 0.016(5) -0.005(6) -0.040(6)
C32 0.164(11) 0.086(6) 0.147(10) 0.035(6) -0.003(8) -0.057(7)
C33 0.165(11) 0.087(6) 0.147(10) 0.034(6) -0.003(8) -0.058(7)
B1 0.061(2) 0.0470(19) 0.0477(19) 0.0108(15) -0.0228(16) -0.0145(17)
F2 0.146(3) 0.142(3) 0.119(2) 0.065(2) -0.058(2) -0.098(3)
F1A 0.0594(14) 0.109(3) 0.0603(15) 0.0271(16) -0.0233(12) -0.0343(16)
F3A 0.156(4) 0.161(4) 0.066(2) -0.048(2) -0.018(2) -0.038(3)
F4A 0.085(2) 0.0481(15) 0.151(4) 0.0143(18) -0.034(2) -0.0106(14)
F1B 0.0594(14) 0.109(3) 0.0603(15) 0.0271(16) -0.0233(12) -0.0343(16)
F3B 0.156(4) 0.161(4) 0.066(2) -0.048(2) -0.018(2) -0.038(3)
F4B 0.085(2) 0.0481(15) 0.151(4) 0.0143(18) -0.034(2) -0.0106(14)
B2A 0.055(5) 0.121(9) 0.036(5) 0.004(4) -0.012(3) -0.023(5)
F5A 0.131(4) 0.141(4) 0.092(3) 0.015(3) -0.017(3) -0.040(3)
F8A 0.103(8) 0.090(8) 0.105(7) 0.020(5) -0.059(6) -0.027(5)
B2B 0.055(5) 0.121(9) 0.036(5) 0.004(4) -0.012(3) -0.023(5)
F5B 0.131(4) 0.141(4) 0.092(3) 0.015(3) -0.017(3) -0.040(3)
F8B 0.103(8) 0.090(8) 0.105(7) 0.020(5) -0.059(6) -0.027(5)
F6 0.100(2) 0.186(4) 0.098(2) 0.007(2) -0.0183(18) -0.077(2)
F7 0.0870(18) 0.115(2) 0.103(2) 0.0244(17) -0.0576(16) -0.0417(16)

loop_
_atom_type_symbol
_atom_type_description
_atom_type_scat_dispersion_real
_atom_type_scat_dispersion_imag
_atom_type_scat_source
C C 0.0033 0.0016 'International Tables Vol C Tables 4.2.6.8 and 6.1.1.4'
H H 0.0000 0.0000 'International Tables Vol C Tables 4.2.6.8 and 6.1.1.4'
B B 0.0013 0.0007 'International Tables Vol C Tables 4.2.6.8 and 6.1.1.4'
N N 0.0061 0.0033 'International Tables Vol C Tables 4.2.6.8 and 6.1.1.4'
F F 0.0171 0.0103 'International Tables Vol C Tables 4.2.6.8 and 6.1.1.4'
Fe Fe 0.3463 0.8444 'International Tables Vol C Tables 4.2.6.8 and 6.1.1.4'

loop_
_geom_angle_atom_site_label_1
_geom_angle_atom_site_label_2
_geom_angle_atom_site_label_3
_geom_angle
_geom_angle_site_symmetry_1
_geom_angle_site_symmetry_3
_geom_angle_publ_flag
N5 Fe1 N9 92.27(8) . . ?
N5 Fe1 N3 85.08(8) . . ?
N9 Fe1 N3 175.69(7) . . ?
N5 Fe1 N7 95.92(8) . . ?
N9 Fe1 N7 83.52(8) . . ?
N3 Fe1 N7 100.11(8) . . ?
N5 Fe1 N1 85.27(8) . . ?
N9 Fe1 N1 92.57(8) . . ?
N3 Fe1 N1 83.84(8) . . ?
N7 Fe1 N1 175.95(7) . . ?
N5 Fe1 N11 176.15(8) . . ?
N9 Fe1 N11 83.96(8) . . ?
N3 Fe1 N11 98.73(8) . . ?
N7 Fe1 N11 82.90(9) . . ?
N1 Fe1 N11 95.66(9) . . ?
C2 N1 N2 104.96(19) . . ?
C2 N1 Fe1 139.03(16) . . ?
N2 N1 Fe1 116.01(14) . . ?
C4 N2 N1 111.72(19) . . ?
C4 N2 C16 128.30(19) . . ?
N1 N2 C16 119.73(18) . . ?
C7 N3 N4 105.2(2) . . ?
C7 N3 Fe1 138.62(17) . . ?
N4 N3 Fe1 115.43(14) . . ?
C9 N4 N3 111.91(19) . . ?
C9 N4 C16 127.3(2) . . ?
N3 N4 C16 120.79(18) . . ?
C12 N5 N6 104.66(19) . . ?
C12 N5 Fe1 138.29(17) . . ?
N6 N5 Fe1 116.57(14) . . ?
C14 N6 N5 111.96(19) . . ?
C14 N6 C16 128.3(2) . . ?
N5 N6 C16 119.78(18) . . ?
C17 N7 N8 104.9(2) . . ?
C17 N7 Fe1 138.15(18) . . ?
N8 N7 Fe1 116.23(15) . . ?
C19 N8 N7 111.5(2) . . ?
C19 N8 C29 127.4(2) . . ?
N7 N8 C29 121.08(19) . . ?
C21 N9 N10 105.2(2) . . ?
C21 N9 Fe1 134.92(17) . . ?
N10 N9 Fe1 117.99(15) . . ?
C23 N10 N9 111.3(2) . . ?
C23 N10 C29 128.9(2) . . ?
N9 N10 C29 119.60(19) . . ?
C25 N11 N12 103.9(2) . . ?
C25 N11 Fe1 139.36(19) . . ?
N12 N11 Fe1 116.24(16) . . ?
C27 N12 N11 111.6(2) . . ?
C27 N12 C29 127.5(2) . . ?
N11 N12 C29 120.9(2) . . ?
C2 C1 H1A 109.5 . . ?
C2 C1 H1B 109.5 . . ?
H1A C1 H1B 109.5 . . ?
C2 C1 H1C 109.5 . . ?
H1A C1 H1C 109.5 . . ?
H1B C1 H1C 109.5 . . ?
N1 C2 C3 110.5(2) . . ?
N1 C2 C1 122.0(2) . . ?
C3 C2 C1 127.5(2) . . ?
C4 C3 C2 106.7(2) . . ?
C4 C3 H3 126.7 . . ?
C2 C3 H3 126.7 . . ?
N2 C4 C3 106.2(2) . . ?
N2 C4 C5 123.9(2) . . ?
C3 C4 C5 129.9(2) . . ?
C4 C5 H5A 109.5 . . ?
C4 C5 H5B 109.5 . . ?
H5A C5 H5B 109.5 . . ?
C4 C5 H5C 109.5 . . ?
H5A C5 H5C 109.5 . . ?
H5B C5 H5C 109.5 . . ?
C7 C6 H6A 109.5 . . ?
C7 C6 H6B 109.5 . . ?
H6A C6 H6B 109.5 . . ?
C7 C6 H6C 109.5 . . ?
H6A C6 H6C 109.5 . . ?
H6B C6 H6C 109.5 . . ?
N3 C7 C8 110.4(2) . . ?
N3 C7 C6 121.5(2) . . ?
C8 C7 C6 128.1(2) . . ?
C9 C8 C7 106.6(2) . . ?
C9 C8 H8 126.7 . . ?
C7 C8 H8 126.7 . . ?
N4 C9 C8 105.9(2) . . ?
N4 C9 C10 123.1(2) . . ?
C8 C9 C10 131.0(2) . . ?
C9 C10 H10A 109.5 . . ?
C9 C10 H10B 109.5 . . ?
H10A C10 H10B 109.5 . . ?
C9 C10 H10C 109.5 . . ?
H10A C10 H10C 109.5 . . ?
H10B C10 H10C 109.5 . . ?
C12 C11 H11A 109.5 . . ?
C12 C11 H11B 109.5 . . ?
H11A C11 H11B 109.5 . . ?
C12 C11 H11C 109.5 . . ?
H11A C11 H11C 109.5 . . ?
H11B C11 H11C 109.5 . . ?
N5 C12 C13 110.9(2) . . ?
N5 C12 C11 121.5(2) . . ?
C13 C12 C11 127.6(2) . . ?
C14 C13 C12 106.5(2) . . ?
C14 C13 H13 126.7 . . ?
C12 C13 H13 126.7 . . ?
N6 C14 C13 106.0(2) . . ?
N6 C14 C15 123.2(2) . . ?
C13 C14 C15 130.8(2) . . ?
C14 C15 H15A 109.5 . . ?
C14 C15 H15B 109.5 . . ?
H15A C15 H15B 109.5 . . ?
C14 C15 H15C 109.5 . . ?
H15A C15 H15C 109.5 . . ?
H15B C15 H15C 109.5 . . ?
N6 C16 N4 111.40(18) . . ?
N6 C16 N2 111.61(18) . . ?
N4 C16 N2 111.12(18) . . ?
N6 C16 H16 107.5 . . ?
N4 C16 H16 107.5 . . ?
N2 C16 H16 107.5 . . ?
N7 C17 C18 111.7(2) . . ?
N7 C17 H17 124.2 . . ?
C18 C17 H17 124.2 . . ?
C19 C18 C17 104.6(2) . . ?
C19 C18 C20 127.4(3) . . ?
C17 C18 C20 127.9(3) . . ?
N8 C19 C18 107.3(2) . . ?
N8 C19 H19 126.3 . . ?
C18 C19 H19 126.3 . . ?
C18 C20 H20A 109.5 . . ?
C18 C20 H20B 109.5 . . ?
H20A C20 H20B 109.5 . . ?
C18 C20 H20C 109.5 . . ?
H20A C20 H20C 109.5 . . ?
H20B C20 H20C 109.5 . . ?
N9 C21 C22 111.5(2) . . ?
N9 C21 H21 124.2 . . ?
C22 C21 H21 124.2 . . ?
C23 C22 C21 104.5(2) . . ?
C23 C22 C24 129.0(3) . . ?
C21 C22 C24 126.5(3) . . ?
N10 C23 C22 107.5(2) . . ?
N10 C23 H23 126.3 . . ?
C22 C23 H23 126.3 . . ?
C22 C24 H24A 109.5 . . ?
C22 C24 H24B 109.5 . . ?
H24A C24 H24B 109.5 . . ?
C22 C24 H24C 109.5 . . ?
H24A C24 H24C 109.5 . . ?
H24B C24 H24C 109.5 . . ?
N11 C25 C26 112.4(3) . . ?
N11 C25 H25 123.8 . . ?
C26 C25 H25 123.8 . . ?
C27 C26 C25 104.3(2) . . ?
C27 C26 C28 127.5(3) . . ?
C25 C26 C28 128.1(3) . . ?
N12 C27 C26 107.7(2) . . ?
N12 C27 H27 126.1 . . ?
C26 C27 H27 126.1 . . ?
C26 C28 H28A 109.5 . . ?
C26 C28 H28B 109.5 . . ?
H28A C28 H28B 109.5 . . ?
C26 C28 H28C 109.5 . . ?
H28A C28 H28C 109.5 . . ?
H28B C28 H28C 109.5 . . ?
N12 C29 N8 111.1(2) . . ?
N12 C29 N10 110.71(19) . . ?
N8 C29 N10 110.9(2) . . ?
N12 C29 H29 108.0 . . ?
N8 C29 H29 108.0 . . ?
N10 C29 H29 108.0 . . ?
N13 C30 C31 179.6(5) . . ?
C30 C31 H31A 109.5 . . ?
C30 C31 H31B 109.5 . . ?
H31A C31 H31B 109.5 . . ?
C30 C31 H31C 109.5 . . ?
H31A C31 H31C 109.5 . . ?
H31B C31 H31C 109.5 . . ?
N14 C32 C33 173.3(17) . . ?
C32 C33 H33A 109.5 . . ?
C32 C33 H33B 109.5 . . ?
H33A C33 H33B 109.5 . . ?
C32 C33 H33C 109.5 . . ?
H33A C33 H33C 109.5 . . ?
H33B C33 H33C 109.5 . . ?
F3B B1 F1B 127.0(13) . . ?
F1B B1 F4A 157.8(9) . . ?
F4A B1 F3A 105.8(4) . . ?
F3B B1 F2 127.1(13) . . ?
F1B B1 F2 86.1(7) . . ?
F4A B1 F2 108.8(4) . . ?
F3A B1 F2 109.0(4) . . ?
F4A B1 F1A 110.3(4) . . ?
F3A B1 F1A 111.2(4) . . ?
F2 B1 F1A 111.5(3) . . ?
F3B B1 F4B 112.8(13) . . ?
F1B B1 F4B 107.1(9) . . ?
F2 B1 F4B 88.8(7) . . ?
F5A B2A F7 116.9(9) . . ?
F5A B2A F8A 111.2(11) . . ?
F7 B2A F8A 107.8(10) . . ?
F5A B2A F6 102.5(8) . . ?
F7 B2A F6 104.9(9) . . ?
F8A B2A F6 113.5(13) . . ?
F7 B2B F6 109.5(6) . . ?
F7 B2B F5B 110.3(8) . . ?
F6 B2B F5B 103.9(9) . . ?
F7 B2B F8B 113.5(11) . . ?
F6 B2B F8B 112.7(10) . . ?
F5B B2B F8B 106.4(8) . . ?

loop_
_geom_bond_atom_site_label_1
_geom_bond_atom_site_label_2
_geom_bond_distance
_geom_bond_site_symmetry_2
_geom_bond_publ_flag
Fe1 N5 2.156(2) . ?
Fe1 N9 2.160(2) . ?
Fe1 N3 2.160(2) . ?
Fe1 N7 2.180(2) . ?
Fe1 N1 2.180(2) . ?
Fe1 N11 2.201(2) . ?
N1 C2 1.338(3) . ?
N1 N2 1.373(3) . ?
N2 C4 1.361(3) . ?
N2 C16 1.456(3) . ?
N3 C7 1.330(3) . ?
N3 N4 1.372(3) . ?
N4 C9 1.362(3) . ?
N4 C16 1.452(3) . ?
N5 C12 1.335(3) . ?
N5 N6 1.371(3) . ?
N6 C14 1.362(3) . ?
N6 C16 1.439(3) . ?
N7 C17 1.330(3) . ?
N7 N8 1.361(3) . ?
N8 C19 1.357(3) . ?
N8 C29 1.448(3) . ?
N9 C21 1.332(3) . ?
N9 N10 1.355(3) . ?
N10 C23 1.355(3) . ?
N10 C29 1.452(3) . ?
N11 C25 1.331(4) . ?
N11 N12 1.360(3) . ?
N12 C27 1.351(3) . ?
N12 C29 1.441(3) . ?
C1 C2 1.495(4) . ?
C1 H1A 0.9800 . ?
C1 H1B 0.9800 . ?
C1 H1C 0.9800 . ?
C2 C3 1.401(4) . ?
C3 C4 1.370(4) . ?
C3 H3 0.9500 . ?
C4 C5 1.491(3) . ?
C5 H5A 0.9800 . ?
C5 H5B 0.9800 . ?
C5 H5C 0.9800 . ?
C6 C7 1.491(4) . ?
C6 H6A 0.9800 . ?
C6 H6B 0.9800 . ?
C6 H6C 0.9800 . ?
C7 C8 1.410(4) . ?
C8 C9 1.368(4) . ?
C8 H8 0.9500 . ?
C9 C10 1.495(4) . ?
C10 H10A 0.9800 . ?
C10 H10B 0.9800 . ?
C10 H10C 0.9800 . ?
C11 C12 1.493(4) . ?
C11 H11A 0.9800 . ?
C11 H11B 0.9800 . ?
C11 H11C 0.9800 . ?
C12 C13 1.399(4) . ?
C13 C14 1.370(4) . ?
C13 H13 0.9500 . ?
C14 C15 1.487(4) . ?
C15 H15A 0.9800 . ?
C15 H15B 0.9800 . ?
C15 H15C 0.9800 . ?
C16 H16 1.0000 . ?
C17 C18 1.405(4) . ?
C17 H17 0.9500 . ?
C18 C19 1.374(4) . ?
C18 C20 1.509(4) . ?
C19 H19 0.9500 . ?
C20 H20A 0.9800 . ?
C20 H20B 0.9800 . ?
C20 H20C 0.9800 . ?
C21 C22 1.404(4) . ?
C21 H21 0.9500 . ?
C22 C23 1.376(4) . ?
C22 C24 1.508(4) . ?
C23 H23 0.9500 . ?
C24 H24A 0.9800 . ?
C24 H24B 0.9800 . ?
C24 H24C 0.9800 . ?
C25 C26 1.396(4) . ?
C25 H25 0.9500 . ?
C26 C27 1.362(4) . ?
C26 C28 1.506(4) . ?
C27 H27 0.9500 . ?
C28 H28A 0.9800 . ?
C28 H28B 0.9800 . ?
C28 H28C 0.9800 . ?
C29 H29 1.0000 . ?
N13 C30 1.121(5) . ?
C30 C31 1.447(6) . ?
C31 H31A 0.9800 . ?
C31 H31B 0.9800 . ?
C31 H31C 0.9800 . ?
N14 C32 1.096(18) . ?
C32 C33 1.49(2) . ?
C33 H33A 0.9800 . ?
C33 H33B 0.9800 . ?
C33 H33C 0.9800 . ?
B1 F3B 1.16(2) . ?
B1 F1B 1.281(14) . ?
B1 F4A 1.339(5) . ?
B1 F3A 1.373(5) . ?
B1 F2 1.391(5) . ?
B1 F1A 1.392(5) . ?
B1 F4B 1.447(18) . ?
B2A F5A 1.289(14) . ?
B2A F7 1.358(10) . ?
B2A F8A 1.40(2) . ?
B2A F6 1.426(12) . ?
B2B F7 1.352(8) . ?
B2B F6 1.353(9) . ?
B2B F5B 1.372(13) . ?
B2B F8B 1.45(2) . ?
